data_4029582
loop_
_publ_author_name
'Sala\"un, Arnaud'
'Mocquet, Cl\'emence'
'Perochon, Romain'
'Lecorgne, Aur\'elien'
'Le Grel, Barbara'
'Potel, Michel'
'Le Grel, Philippe'

_publ_section_title
;
 Aza-beta3-cyclotetrapeptides.
;
_journal_issue 21
_journal_name_full 'The Journal of organic chemistry'
_journal_page_first 8579
_journal_page_last 8582
_journal_paper_doi 10.1021/jo8013963
_journal_volume 73
_journal_year 2008
_chemical_compound_source 'synthesis as described'
_chemical_formula_moiety 'C34 H38 N10 O4'
_chemical_formula_sum 'C34 H38 N10 O4'
_chemical_formula_weight 650.74
_chemical_name_systematic
;
 ?
;
_space_group_IT_number 14
_symmetry_cell_setting monoclinic
_symmetry_Int_Tables_number 14
_symmetry_space_group_name_Hall '-P 2yn'
_symmetry_space_group_name_H-M 'P 1 21/n 1'
_atom_sites_solution_hydrogens geom
_atom_sites_solution_primary direct
_atom_sites_solution_secondary difmap
_audit_conform_dict_location ftp://ftp.iucr.org/pub/cif_core.dic
_audit_conform_dict_name cif_core.dic
_audit_conform_dict_version 2.3
_audit_creation_date 2006-05-31T16:46:07-00:00
_audit_creation_method 'WinGX routine CIF_UPDATE'
_cell_angle_alpha 90
_cell_angle_beta 91.4970(10)
_cell_angle_gamma 90
_cell_formula_units_Z 8
_cell_length_a 19.2135(2)
_cell_length_b 13.72900(10)
_cell_length_c 24.8810(3)
_cell_measurement_reflns_used 15458
_cell_measurement_temperature 293(2)
_cell_measurement_theta_max 27.485
_cell_measurement_theta_min 2.546
_cell_measurement_wavelength 0.71073
_cell_volume 6560.92(11)
_computing_cell_refinement 'HKL Scalepack (Otwinowski & Minor 1997)'
_computing_data_collection 'Collect (Nonius BV, 1997-2000)'
_computing_data_reduction 'HKL Denzo and Scalepack (Otwinowski & Minor 1997)'
_computing_molecular_graphics 'Ortep-3 for Windows (Farrugia, 1997)'
_computing_publication_material 'WinGX publication routines (Farrugia, 1999)'
_computing_structure_refinement 'SHELXL-97 (Sheldrick, 1997)'
_computing_structure_solution 'SHELXS-86 (Sheldrick, 1986)'
_diffrn_ambient_temperature 293(2)
_diffrn_detector 'CCD plate'
_diffrn_detector_area_resol_mean 9
_diffrn_measured_fraction_theta_full 0.998
_diffrn_measured_fraction_theta_max 0.998
_diffrn_measurement_device '95mm CCD camera on \k-goniostat'
_diffrn_measurement_device_type KappaCCD
_diffrn_measurement_method 'CCD rotation images, thick slices'
_diffrn_orient_matrix_type 'by Nonius Collect from scalepack cell'
_diffrn_orient_matrix_UB_11 0.187506E-1
_diffrn_orient_matrix_UB_12 0.12906E-1
_diffrn_orient_matrix_UB_13 -0.364332E-1
_diffrn_orient_matrix_UB_21 -0.485678E-1
_diffrn_orient_matrix_UB_22 0.44581E-2
_diffrn_orient_matrix_UB_23 -0.152472E-1
_diffrn_orient_matrix_UB_31 -0.3561E-3
_diffrn_orient_matrix_UB_32 0.715478E-1
_diffrn_orient_matrix_UB_33 0.7522E-2
_diffrn_radiation_monochromator graphite
_diffrn_radiation_probe x-ray
_diffrn_radiation_type MoK\a
_diffrn_radiation_wavelength 0.71073
_diffrn_reflns_av_R_equivalents 0.0279
_diffrn_reflns_av_unetI/netI 0.0396
_diffrn_reflns_limit_h_max 23
_diffrn_reflns_limit_h_min -23
_diffrn_reflns_limit_k_max 16
_diffrn_reflns_limit_k_min -16
_diffrn_reflns_limit_l_max 30
_diffrn_reflns_limit_l_min -30
_diffrn_reflns_number 25199
_diffrn_reflns_theta_full 26.01
_diffrn_reflns_theta_max 26.01
_diffrn_reflns_theta_min 2.59
_diffrn_source 'Enraf Nonius FR590'
_exptl_absorpt_coefficient_mu 0.09
_exptl_absorpt_correction_type none
_exptl_crystal_colour colorless
_exptl_crystal_density_diffrn 1.318
_exptl_crystal_density_method 'not measured'
_exptl_crystal_description prism
_exptl_crystal_F_000 2752
_exptl_crystal_size_max 0.52
_exptl_crystal_size_mid 0.48
_exptl_crystal_size_min 0.21
_refine_diff_density_max 0.343
_refine_diff_density_min -0.235
_refine_diff_density_rms 0.046
_refine_ls_extinction_coef 0.0000(5)
_refine_ls_extinction_expression Fc^*^=kFc[1+0.001xFc^2^\l^3^/sin(2\q)]^-1/4^
_refine_ls_extinction_method SHELXL
_refine_ls_goodness_of_fit_ref 1.036
_refine_ls_hydrogen_treatment mixed
_refine_ls_matrix_type full
_refine_ls_number_parameters 898
_refine_ls_number_reflns 12885
_refine_ls_number_restraints 0
_refine_ls_restrained_S_all 1.036
_refine_ls_R_factor_all 0.1192
_refine_ls_R_factor_gt 0.0648
_refine_ls_shift/su_max 1.193
_refine_ls_shift/su_mean 0.007
_refine_ls_structure_factor_coef Fsqd
_refine_ls_weighting_details 'calc w=1/[\s^2^(Fo^2^)+(0.1211P)^2^+0.2535P] where P=(Fo^2^+2Fc^2^)/3'
_refine_ls_weighting_scheme calc
_refine_ls_wR_factor_gt 0.1748
_refine_ls_wR_factor_ref 0.213
_reflns_number_gt 6744
_reflns_number_total 12885
_reflns_threshold_expression >2sigma(I)
_cod_data_source_file jo8013963_si_002.cif
_cod_data_source_block tetra
_cod_original_sg_symbol_H-M 'P 21/n'
_cod_database_code 4029582

loop_
_symmetry_equiv_pos_as_xyz
'x, y, z'
'-x+1/2, y+1/2, -z+1/2'
'-x, -y, -z'
'x-1/2, -y-1/2, z-1/2'

loop_
_atom_site_label
_atom_site_type_symbol
_atom_site_fract_x
_atom_site_fract_y
_atom_site_fract_z
_atom_site_U_iso_or_equiv
_atom_site_adp_type
_atom_site_occupancy
_atom_site_symmetry_multiplicity
_atom_site_calc_flag
_atom_site_refinement_flags
O1 O 0.37128(10) 0.22456(12) 0.26517(7) 0.0651(5) Uani 1 1 d .
N2 N -0.25882(10) 0.17555(14) 0.16409(8) 0.0422(5) Uani 1 1 d .
N1 N 0.24007(10) 0.07606(14) 0.16289(8) 0.0432(5) Uani 1 1 d .
O3 O -0.12802(10) 0.02837(12) 0.26677(7) 0.0675(5) Uani 1 1 d .
O4 O 0.14488(10) 0.20680(12) 0.22931(7) 0.0628(5) Uani 1 1 d .
N10 N 0.14640(10) 0.05168(14) 0.26090(8) 0.0452(5) Uani 1 1 d .
N20 N -0.12396(10) 0.18058(14) 0.23321(8) 0.0454(5) Uani 1 1 d .
N3 N 0.28110(10) 0.06975(14) 0.33198(8) 0.0437(5) Uani 1 1 d .
O41 O -0.35490(9) 0.04556(12) 0.23111(7) 0.0614(5) Uani 1 1 d .
N5 N -0.21915(11) 0.18374(14) 0.33316(8) 0.0449(5) Uani 1 1 d .
N21 N 0.30065(9) 0.11950(13) 0.14205(7) 0.0433(5) Uani 1 1 d .
N6 N -0.35318(10) 0.20053(14) 0.26185(8) 0.0447(5) Uani 1 1 d .
N7 N -0.19885(9) 0.13147(13) 0.14356(7) 0.0431(5) Uani 1 1 d .
N8 N 0.37577(9) 0.07140(13) 0.23198(8) 0.0423(5) Uani 1 1 d .
N30 N -0.28326(10) 0.15152(14) 0.35294(7) 0.0464(5) Uani 1 1 d .
N4 N 0.21705(10) 0.10209(15) 0.35139(7) 0.0476(5) Uani 1 1 d .
O9 O -0.20753(8) 0.32341(11) 0.16953(7) 0.0554(4) Uani 1 1 d .
N11 N 0.12406(9) 0.01208(14) 0.21078(7) 0.0452(5) Uani 1 1 d .
O11 O 0.29230(8) -0.07211(11) 0.16931(7) 0.0549(4) Uani 1 1 d .
N12 N -0.37601(9) 0.23925(13) 0.21177(7) 0.0422(5) Uani 1 1 d .
O13 O -0.25915(9) 0.33681(11) 0.31798(7) 0.0569(5) Uani 1 1 d .
O14 O 0.24112(9) -0.08357(12) 0.31765(7) 0.0582(5) Uani 1 1 d .
C150 C -0.17484(12) 0.05191(16) 0.17803(9) 0.0466(6) Uani 1 1 d .
H15A H -0.1421 0.0125 0.1585 0.056 Uiso 1 1 calc R
H15B H -0.2143 0.011 0.1863 0.056 Uiso 1 1 calc R
C160 C 0.32430(11) 0.19979(16) 0.17627(9) 0.0433(6) Uani 1 1 d .
H16A H 0.2846 0.2403 0.1846 0.052 Uiso 1 1 calc R
H16B H 0.3567 0.2395 0.1566 0.052 Uiso 1 1 calc R
C5 C -0.25935(11) 0.27080(16) 0.17486(9) 0.0420(6) Uani 1 1 d .
C170 C 0.15799(11) 0.14798(17) 0.26511(10) 0.0463(6) Uani 1 1 d .
C6 C -0.14023(11) 0.08572(16) 0.23011(9) 0.0429(6) Uani 1 1 d .
C180 C 0.24110(12) -0.02004(16) 0.17404(9) 0.0425(6) Uani 1 1 d .
C7 C 0.35967(12) 0.16641(17) 0.22871(10) 0.0451(6) Uani 1 1 d .
C8 C -0.34196(11) 0.10388(17) 0.26666(9) 0.0429(6) Uani 1 1 d .
N19 N -0.09923(9) 0.21951(13) 0.28272(8) 0.0449(5) Uani 1 1 d .
N22 N 0.40070(9) 0.03360(13) 0.28181(7) 0.0437(5) Uani 1 1 d .
C9 C 0.28867(12) -0.02406(16) 0.31648(9) 0.0442(6) Uani 1 1 d .
C10 C -0.26962(13) 0.04053(19) 0.07234(9) 0.0512(6) Uani 1 1 d .
C11 C 0.18929(12) 0.18195(17) 0.31911(9) 0.0486(6) Uani 1 1 d .
H11A H 0.2263 0.2282 0.3126 0.058 Uiso 1 1 calc R
H11B H 0.1537 0.2152 0.3391 0.058 Uiso 1 1 calc R
C12 C -0.31090(12) 0.07152(16) 0.32051(9) 0.0489(6) Uani 1 1 d .
H12A H -0.3465 0.0382 0.3405 0.059 Uiso 1 1 calc R
H12B H -0.2738 0.0253 0.3143 0.059 Uiso 1 1 calc R
C13 C 0.50405(11) -0.00182(17) 0.33712(9) 0.0489(6) Uani 1 1 d .
C14 C 0.27406(13) 0.1958(2) 0.42833(9) 0.0520(7) Uani 1 1 d .
C15 C 0.22174(13) 0.11980(19) 0.41002(9) 0.0562(7) Uani 1 1 d .
H15C H 0.2334 0.0588 0.4278 0.067 Uiso 1 1 calc R
H15D H 0.1762 0.1394 0.4219 0.067 Uiso 1 1 calc R
C16 C -0.27819(13) 0.13390(18) 0.41130(9) 0.0553(7) Uani 1 1 d .
H16C H -0.3237 0.1145 0.4235 0.066 Uiso 1 1 calc R
H16D H -0.2662 0.1948 0.429 0.066 Uiso 1 1 calc R
C17 C -0.20948(12) 0.10810(18) 0.08631(9) 0.0542(6) Uani 1 1 d .
H17A H -0.1671 0.0788 0.0735 0.065 Uiso 1 1 calc R
H17B H -0.2166 0.1686 0.0668 0.065 Uiso 1 1 calc R
C18 C 0.00433(11) 0.25570(18) 0.33821(9) 0.0494(6) Uani 1 1 d .
C19 C -0.21224(12) 0.27629(16) 0.31703(9) 0.0434(6) Uani 1 1 d .
C20 C 0.22970(13) 0.2115(2) 0.07146(9) 0.0520(7) Uani 1 1 d .
C21 C -0.22591(13) 0.05766(18) 0.42921(9) 0.0479(6) Uani 1 1 d .
C22 C 0.01875(11) -0.04082(18) 0.16083(9) 0.0503(6) Uani 1 1 d .
C23 C 0.28918(12) 0.14290(18) 0.08461(9) 0.0526(6) Uani 1 1 d .
H23A H 0.281 0.0825 0.0652 0.063 Uiso 1 1 calc R
H23B H 0.3316 0.1712 0.0713 0.063 Uiso 1 1 calc R
C24 C -0.00269(13) 0.1835(2) 0.37681(11) 0.0618(7) Uani 1 1 d .
H24 H -0.0249 0.1255 0.3675 0.074 Uiso 1 1 calc R
C25 C 0.49771(12) 0.06966(19) 0.37536(10) 0.0585(7) Uani 1 1 d .
H25 H 0.4752 0.1274 0.366 0.07 Uiso 1 1 calc R
C26 C -0.48138(11) 0.29062(18) 0.16153(9) 0.0500(6) Uani 1 1 d .
C27 C -0.14109(11) 0.30369(15) 0.29735(9) 0.0480(6) Uani 1 1 d .
H27A H -0.1467 0.3459 0.2663 0.058 Uiso 1 1 calc R
H27B H -0.1164 0.3401 0.3253 0.058 Uiso 1 1 calc R
C28 C 0.35923(11) -0.05119(15) 0.29664(9) 0.0475(6) Uani 1 1 d .
H28A H 0.3842 -0.0874 0.3245 0.057 Uiso 1 1 calc R
H28B H 0.3535 -0.0935 0.2656 0.057 Uiso 1 1 calc R
C29 C 0.02256(14) 0.1962(2) 0.42835(11) 0.0677(8) Uani 1 1 d .
H29 H 0.0175 0.1472 0.4537 0.081 Uiso 1 1 calc R
C30 C 0.17387(12) -0.06142(16) 0.19287(9) 0.0463(6) Uani 1 1 d .
H30A H 0.1524 -0.0987 0.1638 0.056 Uiso 1 1 calc R
H30B H 0.1838 -0.106 0.2224 0.056 Uiso 1 1 calc R
C31 C 0.52346(14) 0.0584(2) 0.42668(11) 0.0662(8) Uani 1 1 d .
H31 H 0.5186 0.108 0.4518 0.079 Uiso 1 1 calc R
C32 C -0.32663(11) 0.31274(16) 0.19376(9) 0.0460(6) Uani 1 1 d .
H32A H -0.3166 0.3574 0.2232 0.055 Uiso 1 1 calc R
H32B H -0.3482 0.3499 0.1646 0.055 Uiso 1 1 calc R
C33 C -0.44643(11) 0.28088(18) 0.21612(9) 0.0513(6) Uani 1 1 d .
H33A H -0.4433 0.3444 0.233 0.062 Uiso 1 1 calc R
H33B H -0.4742 0.2392 0.2386 0.062 Uiso 1 1 calc R
C34 C 0.05382(11) -0.02999(18) 0.21518(9) 0.0522(6) Uani 1 1 d .
H34A H 0.0259 0.0118 0.2375 0.063 Uiso 1 1 calc R
H34B H 0.0572 -0.0933 0.2324 0.063 Uiso 1 1 calc R
C35 C -0.01969(15) 0.0319(2) 0.07746(12) 0.0729(9) Uani 1 1 d .
H35 H -0.0217 0.0858 0.0548 0.087 Uiso 1 1 calc R
C36 C 0.47580(11) 0.01401(18) 0.28092(9) 0.0516(6) Uani 1 1 d .
H36A H 0.4995 0.0686 0.2647 0.062 Uiso 1 1 calc R
H36B H 0.4843 -0.0434 0.2593 0.062 Uiso 1 1 calc R
C37 C -0.02411(11) 0.23863(18) 0.28186(9) 0.0515(6) Uani 1 1 d .
H37A H -0.0154 0.2955 0.2599 0.062 Uiso 1 1 calc R
H37B H -0.0006 0.1835 0.2661 0.062 Uiso 1 1 calc R
C38 C 0.30669(15) 0.3613(2) 0.44574(10) 0.0637(8) Uani 1 1 d .
H38 H 0.2951 0.427 0.4472 0.076 Uiso 1 1 calc R
C39 C 0.01343(13) 0.0385(2) 0.12641(11) 0.0618(7) Uani 1 1 d .
H39 H 0.033 0.0976 0.137 0.074 Uiso 1 1 calc R
C40 C 0.03737(13) 0.34111(19) 0.35290(10) 0.0618(7) Uani 1 1 d .
H40 H 0.0423 0.3905 0.3277 0.074 Uiso 1 1 calc R
C41 C -0.52078(14) 0.2163(3) 0.07877(12) 0.0747(9) Uani 1 1 d .
H41 H -0.5238 0.1617 0.0567 0.09 Uiso 1 1 calc R
C42 C -0.24207(13) -0.04023(19) 0.43146(10) 0.0563(7) Uani 1 1 d .
H42 H -0.2872 -0.0603 0.4228 0.068 Uiso 1 1 calc R
C43 C 0.25873(13) 0.2934(2) 0.43029(10) 0.0585(7) Uani 1 1 d .
H43 H 0.2139 0.3138 0.4207 0.07 Uiso 1 1 calc R
C44 C -0.19357(15) -0.1081(2) 0.44606(10) 0.0628(7) Uani 1 1 d .
H44 H -0.2054 -0.1737 0.4478 0.075 Uiso 1 1 calc R
C45 C -0.48697(13) 0.2107(2) 0.12785(11) 0.0645(8) Uani 1 1 d .
H45 H -0.4673 0.1518 0.1388 0.077 Uiso 1 1 calc R
C46 C 0.55634(14) -0.0263(2) 0.44076(11) 0.0683(8) Uani 1 1 d .
H46 H 0.5743 -0.0341 0.4756 0.082 Uiso 1 1 calc R
C47 C -0.26141(15) -0.0584(2) 0.07003(11) 0.0652(8) Uani 1 1 d .
H47 H -0.217 -0.083 0.077 0.078 Uiso 1 1 calc R
C48 C 0.53688(13) -0.08726(19) 0.35223(10) 0.0612(7) Uani 1 1 d .
H48 H 0.5414 -0.1371 0.3273 0.073 Uiso 1 1 calc R
C49 C -0.04976(14) -0.0536(3) 0.06171(12) 0.0764(9) Uani 1 1 d .
H49 H -0.0731 -0.0578 0.0286 0.092 Uiso 1 1 calc R
N50 N -0.31306(17) -0.1235(2) 0.05830(11) 0.0928(9) Uani 1 1 d .
C51 C -0.54979(15) 0.3017(3) 0.06241(12) 0.0786(10) Uani 1 1 d .
H51 H -0.5725 0.3055 0.029 0.094 Uiso 1 1 calc R
N52 N 0.18617(17) 0.3760(2) 0.05853(11) 0.0981(9) Uani 1 1 d .
C53 C 0.23856(15) 0.3104(2) 0.06918(11) 0.0642(8) Uani 1 1 d .
H53 H 0.2832 0.3347 0.0753 0.077 Uiso 1 1 calc R
C54 C 0.06340(13) 0.3542(2) 0.40512(12) 0.0688(8) Uani 1 1 d .
H54 H 0.0861 0.4117 0.4147 0.083 Uiso 1 1 calc R
C55 C 0.56318(14) -0.0997(2) 0.40415(12) 0.0689(8) Uani 1 1 d .
H55 H 0.5853 -0.1575 0.414 0.083 Uiso 1 1 calc R
C56 C 0.34108(15) 0.1687(2) 0.44351(12) 0.0718(9) Uani 1 1 d .
H56 H 0.3527 0.103 0.4431 0.086 Uiso 1 1 calc R
C57 C -0.04572(14) -0.1332(3) 0.09453(12) 0.0788(9) Uani 1 1 d .
H57 H -0.0661 -0.1917 0.0837 0.095 Uiso 1 1 calc R
C58 C 0.05538(14) 0.2817(2) 0.44233(12) 0.0726(9) Uani 1 1 d .
H58 H 0.0723 0.2905 0.4773 0.087 Uiso 1 1 calc R
C59 C -0.01119(13) -0.1269(2) 0.14400(10) 0.0633(7) Uani 1 1 d .
H59 H -0.0082 -0.1815 0.1661 0.076 Uiso 1 1 calc R
C60 C -0.15774(15) 0.0830(2) 0.44275(11) 0.0712(9) Uani 1 1 d .
H60 H -0.1453 0.1484 0.4417 0.085 Uiso 1 1 calc R
C61 C -0.51076(13) 0.3767(2) 0.14443(11) 0.0642(7) Uani 1 1 d .
H61 H -0.5072 0.4317 0.1661 0.077 Uiso 1 1 calc R
N62 N -0.10858(14) 0.0172(3) 0.45730(13) 0.1030(10) Uani 1 1 d .
N63 N 0.39040(14) 0.2338(3) 0.45896(13) 0.1074(10) Uani 1 1 d .
C64 C -0.33603(17) 0.0756(2) 0.06161(13) 0.0841(10) Uani 1 1 d .
H64 H -0.3443 0.1423 0.0622 0.101 Uiso 1 1 calc R
C65 C 0.16307(16) 0.1764(2) 0.06146(13) 0.0814(10) Uani 1 1 d .
H65 H 0.1551 0.1096 0.0614 0.098 Uiso 1 1 calc R
C66 C -0.54592(14) 0.3822(3) 0.09465(13) 0.0798(10) Uani 1 1 d .
H66 H -0.5666 0.4403 0.0835 0.096 Uiso 1 1 calc R
C67 C 0.12188(19) 0.3352(3) 0.05063(14) 0.1000(12) Uani 1 1 d .
H67 H 0.0844 0.3768 0.0441 0.12 Uiso 1 1 calc R
C68 C -0.12802(17) -0.0783(3) 0.45795(12) 0.0830(10) Uani 1 1 d .
H68 H -0.0946 -0.125 0.467 0.1 Uiso 1 1 calc R
C69 C 0.37100(17) 0.3306(3) 0.45877(12) 0.0824(10) Uani 1 1 d .
H69 H 0.4044 0.377 0.4682 0.099 Uiso 1 1 calc R
C70 C -0.3773(2) -0.0841(3) 0.04919(14) 0.0999(12) Uani 1 1 d .
H70 H -0.4146 -0.1258 0.042 0.12 Uiso 1 1 calc R
C71 C 0.10923(17) 0.2385(3) 0.05169(15) 0.1045(14) Uani 1 1 d .
H71 H 0.0643 0.2148 0.0458 0.125 Uiso 1 1 calc R
C72 C -0.38954(17) 0.0126(3) 0.05006(16) 0.1074(14) Uani 1 1 d .
H72 H -0.4341 0.0364 0.0428 0.129 Uiso 1 1 calc R
H6 H -0.3393(13) 0.2373(18) 0.2909(10) 0.068(8) Uiso 1 1 d .
H10 H 0.1629(12) 0.0126(16) 0.2881(10) 0.057(7) Uiso 1 1 d .
H2 H -0.2964(10) 0.1385(14) 0.1692(7) 0.025(5) Uiso 1 1 d .
H20 H -0.1346(11) 0.2193(16) 0.2031(9) 0.047(6) Uiso 1 1 d .
H5 H -0.1871(11) 0.1391(17) 0.3278(9) 0.049(7) Uiso 1 1 d .
H3 H 0.3155(12) 0.1068(18) 0.3275(9) 0.062(8) Uiso 1 1 d .
H1 H 0.2047(15) 0.112(2) 0.1683(12) 0.086(10) Uiso 1 1 d .
H8 H 0.3604(13) 0.0345(19) 0.2033(11) 0.076(9) Uiso 1 1 d .

loop_
_atom_site_aniso_label
_atom_site_aniso_U_11
_atom_site_aniso_U_22
_atom_site_aniso_U_33
_atom_site_aniso_U_23
_atom_site_aniso_U_13
_atom_site_aniso_U_12
O1 0.0948(14) 0.0392(10) 0.0600(12) -0.0089(8) -0.0190(10) 0.0048(9)
N2 0.0358(11) 0.0412(12) 0.0497(12) -0.0028(9) 0.0048(9) -0.0037(9)
N1 0.0378(12) 0.0420(12) 0.0497(12) 0.0062(9) 0.0000(9) -0.0009(9)
O3 0.0937(14) 0.0439(10) 0.0638(12) 0.0119(9) -0.0215(10) -0.0084(9)
O4 0.0824(13) 0.0471(10) 0.0583(12) 0.0039(9) -0.0102(9) 0.0020(9)
N10 0.0509(12) 0.0436(12) 0.0406(12) 0.0017(9) -0.0062(9) -0.0072(9)
N20 0.0515(12) 0.0400(12) 0.0442(12) 0.0036(9) -0.0087(9) -0.0065(9)
N3 0.0379(11) 0.0438(12) 0.0492(12) -0.0043(9) -0.0004(9) -0.0072(9)
O41 0.0802(12) 0.0446(10) 0.0588(12) -0.0043(8) -0.0116(9) -0.0017(9)
N5 0.0449(12) 0.0387(12) 0.0508(12) 0.0037(9) -0.0018(9) 0.0015(9)
N21 0.0408(10) 0.0442(11) 0.0449(11) 0.0041(8) 0.0020(8) -0.0048(8)
N6 0.0479(12) 0.0440(12) 0.0417(12) -0.0007(9) -0.0066(9) 0.0033(9)
N7 0.0398(10) 0.0449(11) 0.0446(11) -0.0047(9) 0.0029(8) 0.0027(8)
N8 0.0464(11) 0.0359(11) 0.0440(11) -0.0010(9) -0.0076(9) 0.0055(8)
N30 0.0457(12) 0.0482(12) 0.0453(12) 0.0047(9) -0.0018(9) -0.0016(9)
N4 0.0429(11) 0.0549(13) 0.0451(12) -0.0039(9) 0.0028(9) 0.0016(9)
O9 0.0498(10) 0.0431(10) 0.0732(12) 0.0068(8) -0.0016(8) -0.0058(8)
N11 0.0419(11) 0.0486(12) 0.0448(11) -0.0024(9) -0.0033(9) -0.0099(9)
O11 0.0503(10) 0.0412(10) 0.0731(12) -0.0071(8) -0.0024(8) 0.0031(8)
N12 0.0402(11) 0.0411(11) 0.0451(11) 0.0036(8) -0.0035(8) 0.0059(8)
O13 0.0595(11) 0.0405(10) 0.0702(12) -0.0047(8) -0.0071(8) 0.0099(8)
O14 0.0568(11) 0.0477(10) 0.0697(12) 0.0069(8) -0.0046(8) -0.0086(8)
C150 0.0467(13) 0.0397(13) 0.0533(15) -0.0025(11) -0.0006(11) 0.0010(10)
C160 0.0428(13) 0.0378(13) 0.0491(14) 0.0064(10) -0.0019(10) 0.0017(10)
C5 0.0448(14) 0.0389(14) 0.0420(13) 0.0046(10) -0.0076(10) -0.0019(11)
C170 0.0435(13) 0.0448(15) 0.0506(15) -0.0029(12) 0.0027(11) 0.0002(11)
C6 0.0437(13) 0.0371(13) 0.0477(14) 0.0046(11) -0.0031(10) -0.0038(10)
C180 0.0464(14) 0.0395(14) 0.0413(13) -0.0036(10) -0.0057(10) -0.0018(11)
C7 0.0450(14) 0.0388(13) 0.0513(15) 0.0013(11) -0.0002(10) -0.0003(10)
C8 0.0420(13) 0.0399(14) 0.0468(14) -0.0001(11) -0.0006(10) 0.0000(10)
N19 0.0420(11) 0.0431(11) 0.0491(12) 0.0015(9) -0.0079(8) -0.0071(9)
N22 0.0419(11) 0.0409(10) 0.0479(11) 0.0006(8) -0.0078(8) 0.0021(9)
C9 0.0526(15) 0.0378(13) 0.0414(13) 0.0040(10) -0.0109(11) -0.0088(11)
C10 0.0550(16) 0.0628(17) 0.0356(14) -0.0048(12) 0.0001(11) 0.0062(13)
C11 0.0452(13) 0.0475(15) 0.0528(15) -0.0074(11) -0.0048(11) -0.0024(11)
C12 0.0494(14) 0.0420(14) 0.0551(16) 0.0077(11) -0.0021(11) -0.0041(11)
C13 0.0394(13) 0.0555(16) 0.0517(15) -0.0030(12) -0.0029(10) 0.0046(11)
C14 0.0511(16) 0.0682(18) 0.0368(15) -0.0039(12) 0.0001(11) 0.0026(13)
C15 0.0564(15) 0.0671(17) 0.0453(15) -0.0023(12) 0.0054(12) -0.0040(13)
C16 0.0577(15) 0.0620(17) 0.0461(15) 0.0002(12) 0.0015(11) 0.0047(13)
C17 0.0509(14) 0.0644(17) 0.0475(15) -0.0008(12) 0.0054(11) 0.0050(12)
C18 0.0343(12) 0.0602(16) 0.0534(15) 0.0062(12) -0.0029(10) -0.0061(11)
C19 0.0515(15) 0.0381(14) 0.0401(13) -0.0023(10) -0.0096(11) -0.0010(11)
C20 0.0524(16) 0.0652(18) 0.0379(15) 0.0089(12) -0.0050(11) -0.0035(13)
C21 0.0515(15) 0.0583(16) 0.0338(14) 0.0022(11) 0.0024(11) -0.0054(12)
C22 0.0366(13) 0.0648(17) 0.0495(14) -0.0033(12) 0.0007(10) -0.0041(11)
C23 0.0531(15) 0.0608(16) 0.0441(14) 0.0010(11) 0.0047(11) -0.0037(12)
C24 0.0553(16) 0.0676(18) 0.0620(18) 0.0126(14) -0.0090(13) -0.0049(13)
C25 0.0512(15) 0.0627(18) 0.0610(17) -0.0103(13) -0.0061(12) 0.0073(12)
C26 0.0415(13) 0.0613(16) 0.0472(14) 0.0052(12) 0.0031(10) 0.0058(12)
C27 0.0531(15) 0.0348(13) 0.0555(15) -0.0018(10) -0.0111(11) -0.0033(11)
C28 0.0500(14) 0.0361(13) 0.0558(15) -0.0016(10) -0.0096(11) 0.0061(11)
C29 0.0625(18) 0.086(2) 0.0544(18) 0.0198(15) -0.0069(13) -0.0038(15)
C30 0.0503(15) 0.0398(13) 0.0487(14) -0.0024(10) -0.0045(11) -0.0031(11)
C31 0.0664(18) 0.080(2) 0.0514(17) -0.0148(14) -0.0099(13) 0.0035(15)
C32 0.0496(14) 0.0390(13) 0.0490(14) 0.0011(10) -0.0031(11) 0.0095(11)
C33 0.0444(14) 0.0587(16) 0.0509(14) -0.0018(11) 0.0013(11) 0.0117(11)
C34 0.0448(14) 0.0616(16) 0.0502(14) 0.0008(11) 0.0020(11) -0.0129(12)
C35 0.0595(18) 0.095(2) 0.063(2) 0.0167(16) -0.0104(14) 0.0048(16)
C36 0.0430(13) 0.0607(16) 0.0509(14) -0.0049(11) -0.0050(11) 0.0091(11)
C37 0.0420(13) 0.0585(16) 0.0537(15) 0.0051(11) -0.0021(11) -0.0091(11)
C38 0.0704(19) 0.0687(19) 0.0519(17) -0.0090(13) -0.0014(14) -0.0098(15)
C39 0.0526(15) 0.0701(18) 0.0624(18) 0.0065(14) -0.0051(13) -0.0061(13)
C40 0.0581(16) 0.0668(18) 0.0600(17) 0.0081(13) -0.0088(13) -0.0160(13)
C41 0.0541(17) 0.111(3) 0.0585(19) -0.0102(17) -0.0064(14) -0.0004(17)
C42 0.0551(16) 0.0620(18) 0.0517(17) 0.0062(13) -0.0021(12) -0.0054(13)
C43 0.0531(16) 0.0709(19) 0.0514(17) -0.0025(13) -0.0019(12) 0.0035(14)
C44 0.073(2) 0.0607(18) 0.0543(17) 0.0142(13) -0.0007(14) 0.0109(15)
C45 0.0516(15) 0.078(2) 0.0639(19) -0.0053(15) -0.0054(13) 0.0051(14)
C46 0.0501(16) 0.109(2) 0.0452(17) 0.0033(16) -0.0074(12) -0.0034(16)
C47 0.0674(19) 0.070(2) 0.0580(19) -0.0061(14) -0.0105(14) 0.0022(15)
C48 0.0588(16) 0.0630(17) 0.0611(17) -0.0082(13) -0.0100(13) 0.0148(13)
C49 0.0515(17) 0.124(3) 0.0530(19) -0.0112(19) -0.0067(14) 0.0067(18)
N50 0.106(2) 0.096(2) 0.0756(19) -0.0083(15) -0.0098(16) -0.0235(19)
C51 0.0532(18) 0.129(3) 0.053(2) 0.010(2) -0.0063(14) -0.0034(19)
N52 0.107(2) 0.104(2) 0.082(2) 0.0134(16) -0.0132(17) 0.0251(19)
C53 0.0634(18) 0.067(2) 0.0615(19) 0.0097(14) -0.0086(14) -0.0031(15)
C54 0.0537(16) 0.080(2) 0.072(2) -0.0100(16) -0.0109(14) -0.0141(14)
C55 0.0593(17) 0.077(2) 0.069(2) 0.0133(16) -0.0125(14) 0.0113(14)
C56 0.0650(19) 0.076(2) 0.074(2) -0.0151(16) -0.0200(15) 0.0066(16)
C57 0.0632(19) 0.100(3) 0.073(2) -0.0328(19) -0.0052(15) -0.0127(17)
C58 0.0579(18) 0.110(3) 0.0494(18) -0.0004(17) -0.0113(13) -0.0004(17)
C59 0.0598(16) 0.0697(19) 0.0604(17) -0.0064(13) 0.0016(13) -0.0141(14)
C60 0.070(2) 0.071(2) 0.071(2) 0.0158(15) -0.0216(16) -0.0160(16)
C61 0.0645(17) 0.0647(18) 0.0632(17) 0.0113(13) -0.0009(13) 0.0109(14)
N62 0.0719(19) 0.127(3) 0.109(2) 0.038(2) -0.0251(16) 0.0025(19)
N63 0.073(2) 0.140(3) 0.108(2) -0.037(2) -0.0193(16) -0.002(2)
C64 0.073(2) 0.083(2) 0.095(3) -0.0251(18) -0.0272(18) 0.0202(18)
C65 0.064(2) 0.088(2) 0.090(2) 0.0216(18) -0.0244(17) -0.0126(17)
C66 0.0638(19) 0.102(3) 0.073(2) 0.0370(19) -0.0027(15) 0.0142(17)
C67 0.075(2) 0.145(4) 0.080(2) 0.040(2) -0.0060(19) 0.034(2)
C68 0.075(2) 0.104(3) 0.070(2) 0.0293(19) 0.0001(17) 0.023(2)
C69 0.077(2) 0.105(3) 0.066(2) -0.0334(18) 0.0075(16) -0.028(2)
C70 0.080(3) 0.141(4) 0.078(2) -0.030(2) -0.0060(19) -0.034(3)
C71 0.055(2) 0.137(4) 0.120(3) 0.054(3) -0.0309(19) -0.011(2)
C72 0.056(2) 0.135(4) 0.130(3) -0.058(3) -0.028(2) 0.011(2)

loop_
_atom_type_symbol
_atom_type_description
_atom_type_scat_dispersion_real
_atom_type_scat_dispersion_imag
_atom_type_scat_source
C C 0.0033 0.0016 'International Tables Vol C Tables 4.2.6.8 and 6.1.1.4'
H H 0 0 'International Tables Vol C Tables 4.2.6.8 and 6.1.1.4'
N N 0.0061 0.0033 'International Tables Vol C Tables 4.2.6.8 and 6.1.1.4'
O O 0.0106 0.006 'International Tables Vol C Tables 4.2.6.8 and 6.1.1.4'

loop_
_exptl_crystal_face_index_h
_exptl_crystal_face_index_k
_exptl_crystal_face_index_l
_exptl_crystal_face_perp_dist
0 -1 0 0.28
0 1 0 0.28
1 0 0 0.26
-1 0 0 0.28
0 0 1 0.12
0 0 -1 0.14

loop_
_geom_angle_atom_site_label_1
_geom_angle_atom_site_label_2
_geom_angle_atom_site_label_3
_geom_angle
C5 N2 N7 120.26(19)
C5 N2 H2 121.1(12)
N7 N2 H2 118.6(12)
C180 N1 N21 118.6(2)
C180 N1 H1 122(2)
N21 N1 H1 119(2)
C170 N10 N11 119.45(19)
C170 N10 H10 117.8(14)
N11 N10 H10 121.2(15)
C6 N20 N19 119.33(19)
C6 N20 H20 117.3(13)
N19 N20 H20 122.9(13)
C9 N3 N4 120.0(2)
C9 N3 H3 116.4(17)
N4 N3 H3 123.5(17)
C19 N5 N30 119.8(2)
C19 N5 H5 122.7(15)
N30 N5 H5 117.0(15)
N1 N21 C160 110.53(18)
N1 N21 C23 110.03(16)
C160 N21 C23 115.93(18)
C8 N6 N12 119.55(19)
C8 N6 H6 115.4(16)
N12 N6 H6 124.5(16)
N2 N7 C150 110.98(18)
N2 N7 C17 110.55(16)
C150 N7 C17 116.17(18)
C7 N8 N22 118.78(19)
C7 N8 H8 114.9(17)
N22 N8 H8 125.0(17)
N5 N30 C12 110.67(18)
N5 N30 C16 111.08(17)
C12 N30 C16 115.89(19)
N3 N4 C11 111.14(18)
N3 N4 C15 111.06(18)
C11 N4 C15 115.68(19)
N10 N11 C30 110.25(16)
N10 N11 C34 109.98(17)
C30 N11 C34 111.01(18)
N6 N12 C32 109.91(16)
N6 N12 C33 110.18(17)
C32 N12 C33 111.01(17)
N7 C150 C6 113.54(18)
N7 C150 H15A 108.9
C6 C150 H15A 108.9
N7 C150 H15B 108.9
C6 C150 H15B 108.9
H15A C150 H15B 107.7
N21 C160 C7 113.41(18)
N21 C160 H16A 108.9
C7 C160 H16A 108.9
N21 C160 H16B 108.9
C7 C160 H16B 108.9
H16A C160 H16B 107.7
O9 C5 N2 122.6(2)
O9 C5 C32 120.7(2)
N2 C5 C32 116.7(2)
O4 C170 N10 124.2(2)
O4 C170 C11 120.4(2)
N10 C170 C11 115.4(2)
O3 C6 N20 122.8(2)
O3 C6 C150 120.8(2)
N20 C6 C150 116.33(19)
O11 C180 N1 124.0(2)
O11 C180 C30 120.7(2)
N1 C180 C30 115.3(2)
O1 C7 N8 123.4(2)
O1 C7 C160 120.4(2)
N8 C7 C160 116.1(2)
O41 C8 N6 123.7(2)
O41 C8 C12 121.2(2)
N6 C8 C12 115.1(2)
N20 N19 C27 109.99(16)
N20 N19 C37 111.29(18)
C27 N19 C37 114.24(17)
N8 N22 C28 109.78(16)
N8 N22 C36 111.34(18)
C28 N22 C36 113.56(17)
O14 C9 N3 122.8(2)
O14 C9 C28 121.5(2)
N3 C9 C28 115.7(2)
C47 C10 C64 116.4(3)
C47 C10 C17 121.9(2)
C64 C10 C17 121.7(3)
N4 C11 C170 112.68(19)
N4 C11 H11A 109.1
C170 C11 H11A 109.1
N4 C11 H11B 109.1
C170 C11 H11B 109.1
H11A C11 H11B 107.8
N30 C12 C8 113.43(18)
N30 C12 H12A 108.9
C8 C12 H12A 108.9
N30 C12 H12B 108.9
C8 C12 H12B 108.9
H12A C12 H12B 107.7
C25 C13 C48 117.8(2)
C25 C13 C36 120.3(2)
C48 C13 C36 121.9(2)
C43 C14 C56 116.8(2)
C43 C14 C15 122.9(2)
C56 C14 C15 120.3(3)
N4 C15 C14 115.7(2)
N4 C15 H15C 108.4
C14 C15 H15C 108.4
N4 C15 H15D 108.4
C14 C15 H15D 108.4
H15C C15 H15D 107.4
N30 C16 C21 115.5(2)
N30 C16 H16C 108.4
C21 C16 H16C 108.4
N30 C16 H16D 108.4
C21 C16 H16D 108.4
H16C C16 H16D 107.5
N7 C17 C10 116.2(2)
N7 C17 H17A 108.2
C10 C17 H17A 108.2
N7 C17 H17B 108.2
C10 C17 H17B 108.2
H17A C17 H17B 107.4
C40 C18 C24 118.4(2)
C40 C18 C37 122.1(2)
C24 C18 C37 119.5(2)
O13 C19 N5 123.9(2)
O13 C19 C27 120.6(2)
N5 C19 C27 115.5(2)
C53 C20 C65 116.9(3)
C53 C20 C23 122.2(2)
C65 C20 C23 120.9(3)
C42 C21 C60 116.5(2)
C42 C21 C16 122.6(2)
C60 C21 C16 121.0(2)
C59 C22 C39 117.6(2)
C59 C22 C34 122.2(2)
C39 C22 C34 120.1(2)
N21 C23 C20 116.0(2)
N21 C23 H23A 108.3
C20 C23 H23A 108.3
N21 C23 H23B 108.3
C20 C23 H23B 108.3
H23A C23 H23B 107.4
C29 C24 C18 121.2(3)
C29 C24 H24 119.4
C18 C24 H24 119.4
C31 C25 C13 122.0(3)
C31 C25 H25 119
C13 C25 H25 119
C61 C26 C45 118.0(2)
C61 C26 C33 121.8(2)
C45 C26 C33 120.1(2)
N19 C27 C19 113.12(18)
N19 C27 H27A 109
C19 C27 H27A 109
N19 C27 H27B 109
C19 C27 H27B 109
H27A C27 H27B 107.8
N22 C28 C9 112.81(18)
N22 C28 H28A 109
C9 C28 H28A 109
N22 C28 H28B 109
C9 C28 H28B 109
H28A C28 H28B 107.8
C24 C29 C58 119.7(3)
C24 C29 H29 120.2
C58 C29 H29 120.2
N11 C30 C180 114.12(18)
N11 C30 H30A 108.7
C180 C30 H30A 108.7
N11 C30 H30B 108.7
C180 C30 H30B 108.7
H30A C30 H30B 107.6
C46 C31 C25 119.4(3)
C46 C31 H31 120.3
C25 C31 H31 120.3
N12 C32 C5 113.69(18)
N12 C32 H32A 108.8
C5 C32 H32A 108.8
N12 C32 H32B 108.8
C5 C32 H32B 108.8
H32A C32 H32B 107.7
N12 C33 C26 110.90(18)
N12 C33 H33A 109.5
C26 C33 H33A 109.5
N12 C33 H33B 109.5
C26 C33 H33B 109.5
H33A C33 H33B 108
N11 C34 C22 111.21(18)
N11 C34 H34A 109.4
C22 C34 H34A 109.4
N11 C34 H34B 109.4
C22 C34 H34B 109.4
H34A C34 H34B 108
C49 C35 C39 120.0(3)
C49 C35 H35 120
C39 C35 H35 120
N22 C36 C13 110.09(19)
N22 C36 H36A 109.6
C13 C36 H36A 109.6
N22 C36 H36B 109.6
C13 C36 H36B 109.6
H36A C36 H36B 108.2
N19 C37 C18 110.27(19)
N19 C37 H37A 109.6
C18 C37 H37A 109.6
N19 C37 H37B 109.6
C18 C37 H37B 109.6
H37A C37 H37B 108.1
C69 C38 C43 117.9(3)
C69 C38 H38 121
C43 C38 H38 121
C35 C39 C22 121.7(3)
C35 C39 H39 119.2
C22 C39 H39 119.2
C18 C40 C54 120.6(2)
C18 C40 H40 119.7
C54 C40 H40 119.7
C51 C41 C45 119.9(3)
C51 C41 H41 120.1
C45 C41 H41 120.1
C44 C42 C21 121.6(3)
C44 C42 H42 119.2
C21 C42 H42 119.2
C38 C43 C14 122.3(3)
C38 C43 H43 118.8
C14 C43 H43 118.8
C68 C44 C42 118.7(3)
C68 C44 H44 120.7
C42 C44 H44 120.7
C41 C45 C26 121.5(3)
C41 C45 H45 119.2
C26 C45 H45 119.2
C31 C46 C55 120.6(3)
C31 C46 H46 119.7
C55 C46 H46 119.7
N50 C47 C10 125.2(3)
N50 C47 H47 117.4
C10 C47 H47 117.4
C13 C48 C55 120.8(2)
C13 C48 H48 119.6
C55 C48 H48 119.6
C35 C49 C57 120.1(3)
C35 C49 H49 120
C57 C49 H49 120
C47 N50 C70 115.3(3)
C41 C51 C66 120.5(3)
C41 C51 H51 119.8
C66 C51 H51 119.8
C67 N52 C53 114.5(3)
C20 C53 N52 124.6(3)
C20 C53 H53 117.7
N52 C53 H53 117.7
C58 C54 C40 119.6(3)
C58 C54 H54 120.2
C40 C54 H54 120.2
C46 C55 C48 119.4(3)
C46 C55 H55 120.3
C48 C55 H55 120.3
N63 C56 C14 122.8(3)
N63 C56 H56 118.6
C14 C56 H56 118.6
C49 C57 C59 120.0(3)
C49 C57 H57 120
C59 C57 H57 120
C54 C58 C29 120.6(3)
C54 C58 H58 119.7
C29 C58 H58 119.7
C22 C59 C57 120.7(3)
C22 C59 H59 119.6
C57 C59 H59 119.6
N62 C60 C21 123.2(3)
N62 C60 H60 118.4
C21 C60 H60 118.4
C26 C61 C66 120.5(3)
C26 C61 H61 119.8
C66 C61 H61 119.8
C60 N62 C68 117.2(3)
C56 N63 C69 116.6(3)
C72 C64 C10 120.4(3)
C72 C64 H64 119.8
C10 C64 H64 119.8
C71 C65 C20 120.7(3)
C71 C65 H65 119.7
C20 C65 H65 119.7
C51 C66 C61 119.6(3)
C51 C66 H66 120.2
C61 C66 H66 120.2
C71 C67 N52 124.3(3)
C71 C67 H67 117.9
N52 C67 H67 117.9
C44 C68 N62 122.9(3)
C44 C68 H68 118.6
N62 C68 H68 118.6
C38 C69 N63 123.5(3)
C38 C69 H69 118.3
N63 C69 H69 118.3
C72 C70 N50 123.1(3)
C72 C70 H70 118.5
N50 C70 H70 118.5
C67 C71 C65 119.0(3)
C67 C71 H71 120.5
C65 C71 H71 120.5
C70 C72 C64 119.7(3)
C70 C72 H72 120.1
C64 C72 H72 120.1

loop_
_geom_bond_atom_site_label_1
_geom_bond_atom_site_label_2
_geom_bond_distance
O1 C7 1.225(3)
N2 C5 1.335(3)
N2 N7 1.409(2)
N2 H2 0.896(19)
N1 C180 1.348(3)
N1 N21 1.418(2)
N1 H1 0.85(3)
O3 C6 1.223(3)
O4 C170 1.223(3)
N10 C170 1.344(3)
N10 N11 1.417(2)
N10 H10 0.91(2)
N20 C6 1.341(3)
N20 N19 1.414(2)
N20 H20 0.94(2)
N3 C9 1.353(3)
N3 N4 1.406(3)
N3 H3 0.84(2)
O41 C8 1.214(3)
N5 C19 1.340(3)
N5 N30 1.410(3)
N5 H5 0.88(2)
N21 C160 1.458(3)
N21 C23 1.476(3)
N6 C8 1.349(3)
N6 N12 1.414(2)
N6 H6 0.92(2)
N7 C150 1.456(3)
N7 C17 1.469(3)
N8 C7 1.343(3)
N8 N22 1.416(2)
N8 H8 0.92(3)
N30 C12 1.455(3)
N30 C16 1.473(3)
N4 C11 1.452(3)
N4 C15 1.479(3)
O9 C5 1.240(3)
N11 C30 1.468(3)
N11 C34 1.475(3)
O11 C180 1.224(3)
N12 C32 1.463(3)
N12 C33 1.475(3)
O13 C19 1.227(3)
O14 C9 1.226(2)
C150 C6 1.514(3)
C150 H15A 0.97
C150 H15B 0.97
C160 C7 1.526(3)
C160 H16A 0.97
C160 H16B 0.97
C5 C32 1.502(3)
C170 C11 1.531(3)
C180 C30 1.498(3)
C8 C12 1.519(3)
N19 C27 1.459(3)
N19 C37 1.468(3)
N22 C28 1.463(3)
N22 C36 1.468(3)
C9 C28 1.502(3)
C10 C47 1.368(4)
C10 C64 1.383(4)
C10 C17 1.515(3)
C11 H11A 0.97
C11 H11B 0.97
C12 H12A 0.97
C12 H12B 0.97
C13 C25 1.374(3)
C13 C48 1.379(3)
C13 C36 1.503(3)
C14 C43 1.373(4)
C14 C56 1.383(3)
C14 C15 1.511(3)
C15 H15C 0.97
C15 H15D 0.97
C16 C21 1.510(3)
C16 H16C 0.97
C16 H16D 0.97
C17 H17A 0.97
C17 H17B 0.97
C18 C40 1.378(3)
C18 C24 1.390(3)
C18 C37 1.510(3)
C19 C27 1.512(3)
C20 C53 1.369(4)
C20 C65 1.384(4)
C20 C23 1.510(3)
C21 C42 1.381(3)
C21 C60 1.388(3)
C22 C59 1.375(3)
C22 C39 1.388(3)
C22 C34 1.502(3)
C23 H23A 0.97
C23 H23B 0.97
C24 C29 1.370(3)
C24 H24 0.93
C25 C31 1.366(3)
C25 H25 0.93
C26 C61 1.372(3)
C26 C45 1.383(3)
C26 C33 1.505(3)
C27 H27A 0.97
C27 H27B 0.97
C28 H28A 0.97
C28 H28B 0.97
C29 C58 1.373(4)
C29 H29 0.93
C30 H30A 0.97
C30 H30B 0.97
C31 C46 1.364(4)
C31 H31 0.93
C32 H32A 0.97
C32 H32B 0.97
C33 H33A 0.97
C33 H33B 0.97
C34 H34A 0.97
C34 H34B 0.97
C35 C49 1.361(4)
C35 C39 1.362(4)
C35 H35 0.93
C36 H36A 0.97
C36 H36B 0.97
C37 H37A 0.97
C37 H37B 0.97
C38 C69 1.337(4)
C38 C43 1.359(3)
C38 H38 0.93
C39 H39 0.93
C40 C54 1.392(3)
C40 H40 0.93
C41 C51 1.356(4)
C41 C45 1.370(4)
C41 H41 0.93
C42 C44 1.361(3)
C42 H42 0.93
C43 H43 0.93
C44 C68 1.350(4)
C44 H44 0.93
C45 H45 0.93
C46 C55 1.367(4)
C46 H46 0.93
C47 N50 1.362(4)
C47 H47 0.93
C48 C55 1.385(3)
C48 H48 0.93
C49 C57 1.366(4)
C49 H49 0.93
N50 C70 1.362(4)
C51 C66 1.366(4)
C51 H51 0.93
N52 C67 1.366(4)
N52 C53 1.372(4)
C53 H53 0.93
C54 C58 1.370(4)
C54 H54 0.93
C55 H55 0.93
C56 N63 1.351(4)
C56 H56 0.93
C57 C59 1.386(4)
C57 H57 0.93
C58 H58 0.93
C59 H59 0.93
C60 N62 1.350(4)
C60 H60 0.93
C61 C66 1.397(4)
C61 H61 0.93
N62 C68 1.364(4)
N63 C69 1.380(4)
C64 C72 1.368(4)
C64 H64 0.93
C65 C71 1.358(4)
C65 H65 0.93
C66 H66 0.93
C67 C71 1.350(5)
C67 H67 0.93
C68 H68 0.93
C69 H69 0.93
C70 C72 1.349(5)
C70 H70 0.93
C71 H71 0.93
C72 H72 0.93

_cod_duplicate_entry 4023796
